data_2228824
loop_
_publ_author_name
'Liu, Ji-Zhong'
'Zhang, Zhong'
'Shi, Zhan-Wang'
'Gao, Peng'

_publ_section_title
;
 Aquabis(benzoato-\k<i>O</i>)(1,10-phenanthroline-\k^2^<i>N</i>,<i>N</i>')zinc(II)
;
_journal_coeditor_code NG5072
_journal_issue 1
_journal_name_full 'Acta Crystallographica Section E'
_journal_page_first m30
_journal_paper_doi 10.1107/S1600536810049639
_journal_volume 67
_journal_year 2011
_chemical_formula_iupac '[Zn (C7 H5 O2)2 (C12 H8 N2) (H2 O)]'
_chemical_formula_moiety 'C26 H20 N2 O5 Zn'
_chemical_formula_sum 'C26 H20 N2 O5 Zn'
_chemical_formula_weight 505.81
_chemical_name_systematic
;
Aquabis(benzoato-\k<i>O</i>)(1,10-phenanthroline-
\k^2^<i>N</i>,<i>N</i>')zinc(II)
;
_space_group_IT_number 14
_symmetry_cell_setting monoclinic
_symmetry_space_group_name_Hall '-P 2ybc'
_symmetry_space_group_name_H-M 'P 1 21/c 1'
_atom_sites_solution_hydrogens geom
_atom_sites_solution_primary direct
_atom_sites_solution_secondary difmap
_audit_creation_method SHELXL-97
_cell_angle_alpha 90.00
_cell_angle_beta 116.647(5)
_cell_angle_gamma 90.00
_cell_formula_units_Z 4
_cell_length_a 10.635(5)
_cell_length_b 21.073(10)
_cell_length_c 11.197(5)
_cell_measurement_reflns_used 3686
_cell_measurement_temperature 293(2)
_cell_measurement_theta_max 24.41
_cell_measurement_theta_min 2.35
_cell_volume 2242.8(18)
_computing_cell_refinement 'SAINT (Bruker, 1999)'
_computing_data_collection 'SMART (Bruker, 1999)'
_computing_data_reduction 'SAINT (Bruker, 1999)'
_computing_molecular_graphics 'SHELXTL (Sheldrick, 2008)'
_computing_publication_material 'SHELXTL (Sheldrick, 2008)'
_computing_structure_refinement 'SHELXL97 (Sheldrick, 2008)'
_computing_structure_solution 'SHELXS97 (Sheldrick, 2008)'
_diffrn_ambient_temperature 293(2)
_diffrn_measured_fraction_theta_full 0.999
_diffrn_measured_fraction_theta_max 0.999
_diffrn_measurement_device_type 'Bruker SMART'
_diffrn_measurement_method 'phi and omega scans'
_diffrn_radiation_monochromator graphite
_diffrn_radiation_source 'fine-focus sealed tube'
_diffrn_radiation_type MoK\a
_diffrn_radiation_wavelength 0.71073
_diffrn_reflns_av_R_equivalents 0.0264
_diffrn_reflns_av_sigmaI/netI 0.0311
_diffrn_reflns_limit_h_max 12
_diffrn_reflns_limit_h_min -10
_diffrn_reflns_limit_k_max 23
_diffrn_reflns_limit_k_min -25
_diffrn_reflns_limit_l_max 13
_diffrn_reflns_limit_l_min -12
_diffrn_reflns_number 12067
_diffrn_reflns_theta_full 25.09
_diffrn_reflns_theta_max 25.09
_diffrn_reflns_theta_min 1.93
_exptl_absorpt_coefficient_mu 1.137
_exptl_absorpt_correction_T_max 0.815
_exptl_absorpt_correction_T_min 0.779
_exptl_absorpt_correction_type multi-scan
_exptl_absorpt_process_details '(SADABS; Sheldrick, 1996)'
_exptl_crystal_colour colorless
_exptl_crystal_density_diffrn 1.498
_exptl_crystal_density_method 'not measured'
_exptl_crystal_description block
_exptl_crystal_F_000 1040
_exptl_crystal_size_max 0.22
_exptl_crystal_size_mid 0.20
_exptl_crystal_size_min 0.18
_refine_diff_density_max 0.268
_refine_diff_density_min -0.362
_refine_ls_extinction_method none
_refine_ls_goodness_of_fit_ref 1.033
_refine_ls_hydrogen_treatment constr
_refine_ls_matrix_type full
_refine_ls_number_parameters 309
_refine_ls_number_reflns 3992
_refine_ls_number_restraints 180
_refine_ls_restrained_S_all 1.015
_refine_ls_R_factor_all 0.0341
_refine_ls_R_factor_gt 0.0279
_refine_ls_shift/su_max 0.001
_refine_ls_shift/su_mean 0.000
_refine_ls_structure_factor_coef Fsqd
_refine_ls_weighting_details 'calc w=1/[\s^2^(Fo^2^)+(0.0433P)^2^+0.4116P] where P=(Fo^2^+2Fc^2^)/3'
_refine_ls_weighting_scheme calc
_refine_ls_wR_factor_gt 0.0740
_refine_ls_wR_factor_ref 0.0765
_reflns_number_gt 3424
_reflns_number_total 3992
_reflns_threshold_expression I>2sigma(I)
_cod_data_source_file ng5072.cif
_cod_data_source_block I
_cod_original_cell_volume 2243.0(18)
_cod_original_sg_symbol_H-M 'P 21/c'
_cod_database_code 2228824
_cod_database_fobs_code 2228824

loop_
_symmetry_equiv_pos_as_xyz
'x, y, z'
'-x, y+1/2, -z+1/2'
'-x, -y, -z'
'x, -y-1/2, z-1/2'

loop_
_atom_site_type_symbol
_atom_site_label
_atom_site_fract_x
_atom_site_fract_y
_atom_site_fract_z
_atom_site_U_iso_or_equiv
_atom_site_adp_type
_atom_site_calc_flag
_atom_site_refinement_flags
_atom_site_occupancy
_atom_site_disorder_assembly
_atom_site_disorder_group
Zn Zn1 0.73455(2) 0.468990(10) 0.79430(2) 0.02980(9) Uani d . 1 . .
O O2 0.91421(15) 0.39030(7) 0.67036(15) 0.0479(4) Uani d . 1 . .
O O5 0.95726(15) 0.46026(7) 0.87826(14) 0.0394(3) Uani d . 1 . .
O O1 0.70176(15) 0.39837(6) 0.66424(14) 0.0382(3) Uani d . 1 . .
O O3 0.73550(16) 0.54552(7) 0.69395(15) 0.0462(4) Uani d . 1 . .
N N1 0.51084(17) 0.48044(7) 0.73798(16) 0.0332(4) Uani d U 1 . .
O O4 0.84175(16) 0.59595(7) 0.88755(14) 0.0452(4) Uani d . 1 . .
N N2 0.71843(17) 0.43150(8) 0.96095(16) 0.0329(4) Uani d U 1 . .
C C2 0.7328(2) 0.32287(9) 0.52375(18) 0.0347(5) Uani d U 1 . .
C C9 0.8066(2) 0.65093(9) 0.68988(18) 0.0313(4) Uani d U 1 . .
C C1 0.7887(2) 0.37425(9) 0.62746(18) 0.0328(4) Uani d U 1 . .
C C8 0.79431(19) 0.59369(10) 0.7643(2) 0.0337(4) Uani d U 1 . .
C C19 0.4736(2) 0.45195(9) 0.82630(19) 0.0305(4) Uani d U 1 . .
C C22 0.6643(2) 0.37283(11) 1.1555(2) 0.0473(6) Uani d U 1 . .
H H22 0.6472 0.3532 1.2212 0.057 Uiso calc R 1 . .
C C20 0.5848(2) 0.42643(8) 0.94545(19) 0.0298(4) Uani d U 1 . .
C C10 0.7484(2) 0.65085(10) 0.5520(2) 0.0466(5) Uani d U 1 . .
H H10 0.7020 0.6150 0.5043 0.056 Uiso calc R 1 . .
C C17 0.2293(3) 0.47341(11) 0.6873(2) 0.0519(6) Uani d U 1 . .
H H17 0.1349 0.4707 0.6686 0.062 Uiso calc R 1 . .
C C18 0.3338(2) 0.44721(10) 0.8055(2) 0.0382(5) Uani d U 1 . .
C C21 0.5522(2) 0.39749(9) 1.0407(2) 0.0363(5) Uani d U 1 . .
C C24 0.8211(2) 0.40768(12) 1.0706(2) 0.0462(5) Uani d U 1 . .
H H24 0.9129 0.4109 1.0818 0.055 Uiso calc R 1 . .
C C7 0.5945(2) 0.30438(11) 0.4714(2) 0.0503(6) Uani d U 1 . .
H H7 0.5344 0.3244 0.4994 0.060 Uiso calc R 1 . .
C C3 0.8209(2) 0.29284(11) 0.4798(2) 0.0450(5) Uani d U 1 . .
H H3 0.9145 0.3053 0.5130 0.054 Uiso calc R 1 . .
C C26 0.4092(2) 0.39395(11) 1.0174(2) 0.0457(5) Uani d U 1 . .
H H26 0.3878 0.3751 1.0811 0.055 Uiso calc R 1 . .
C C25 0.3045(2) 0.41735(11) 0.9048(2) 0.0477(6) Uani d U 1 . .
H H25 0.2120 0.4140 0.8915 0.057 Uiso calc R 1 . .
C C15 0.4098(2) 0.50578(11) 0.6288(2) 0.0421(5) Uani d U 1 . .
H H15 0.4345 0.5263 0.5689 0.050 Uiso calc R 1 . .
C C14 0.8760(2) 0.70456(10) 0.7581(2) 0.0431(5) Uani d U 1 . .
H H14 0.9174 0.7049 0.8510 0.052 Uiso calc R 1 . .
C C23 0.7978(2) 0.37786(13) 1.1703(2) 0.0546(6) Uani d U 1 . .
H H23 0.8729 0.3616 1.2459 0.066 Uiso calc R 1 . .
C C16 0.2681(2) 0.50307(12) 0.5999(2) 0.0518(6) Uani d U 1 . .
H H16 0.2003 0.5212 0.5219 0.062 Uiso calc R 1 . .
C C13 0.8849(3) 0.75778(11) 0.6907(2) 0.0535(6) Uani d U 1 . .
H H13 0.9309 0.7938 0.7380 0.064 Uiso calc R 1 . .
C C4 0.7690(3) 0.24424(12) 0.3863(2) 0.0549(6) Uani d U 1 . .
H H4 0.8285 0.2239 0.3580 0.066 Uiso calc R 1 . .
C C12 0.8259(3) 0.75749(11) 0.5539(3) 0.0552(6) Uani d U 1 . .
H H12 0.8310 0.7934 0.5081 0.066 Uiso calc R 1 . .
C C11 0.7593(3) 0.70405(12) 0.4849(2) 0.0607(7) Uani d U 1 . .
H H11 0.7210 0.7036 0.3922 0.073 Uiso calc R 1 . .
C C5 0.6316(3) 0.22613(12) 0.3356(2) 0.0569(7) Uani d U 1 . .
H H5 0.5976 0.1936 0.2730 0.068 Uiso calc R 1 . .
C C6 0.5433(3) 0.25633(13) 0.3777(2) 0.0621(7) Uani d U 1 . .
H H6 0.4493 0.2443 0.3429 0.075 Uiso calc R 1 . .
H H5B 1.0206 0.4450 0.9561 0.078(9) Uiso d R 1 . .
H H5A 0.9702 0.4340 0.8221 0.087(10) Uiso d R 1 . .

loop_
_atom_site_aniso_label
_atom_site_aniso_U_11
_atom_site_aniso_U_22
_atom_site_aniso_U_33
_atom_site_aniso_U_12
_atom_site_aniso_U_13
_atom_site_aniso_U_23
Zn1 0.03210(15) 0.03006(14) 0.03060(14) -0.00163(9) 0.01704(11) 0.00108(9)
O2 0.0355(9) 0.0604(10) 0.0473(9) -0.0013(7) 0.0181(7) -0.0157(7)
O5 0.0324(8) 0.0498(9) 0.0337(8) 0.0002(6) 0.0128(7) -0.0041(6)
O1 0.0371(8) 0.0398(8) 0.0400(8) -0.0024(6) 0.0194(7) -0.0094(6)
O3 0.0459(9) 0.0379(9) 0.0469(9) -0.0105(7) 0.0137(7) 0.0091(7)
N1 0.0360(9) 0.0313(9) 0.0347(9) 0.0013(7) 0.0180(8) 0.0012(7)
O4 0.0547(10) 0.0523(9) 0.0371(8) 0.0132(7) 0.0282(8) 0.0134(7)
N2 0.0316(9) 0.0352(9) 0.0341(9) 0.0006(7) 0.0167(7) 0.0031(7)
C2 0.0432(12) 0.0321(11) 0.0279(10) 0.0038(9) 0.0150(9) 0.0017(8)
C9 0.0289(10) 0.0326(11) 0.0340(10) 0.0012(8) 0.0155(8) 0.0048(8)
C1 0.0360(12) 0.0322(11) 0.0291(10) 0.0065(9) 0.0135(9) 0.0043(8)
C8 0.0260(10) 0.0374(12) 0.0406(12) 0.0052(8) 0.0175(9) 0.0083(9)
C19 0.0337(11) 0.0265(10) 0.0358(10) 0.0005(8) 0.0196(9) -0.0026(8)
C22 0.0525(15) 0.0537(14) 0.0443(13) 0.0055(11) 0.0294(11) 0.0144(10)
C20 0.0327(11) 0.0260(10) 0.0360(10) -0.0009(8) 0.0200(9) -0.0026(8)
C10 0.0559(15) 0.0390(13) 0.0373(12) -0.0062(10) 0.0142(11) 0.0027(9)
C17 0.0344(12) 0.0613(16) 0.0593(15) 0.0057(11) 0.0205(11) 0.0021(12)
C18 0.0326(11) 0.0383(12) 0.0455(12) 0.0014(9) 0.0192(10) -0.0006(9)
C21 0.0419(12) 0.0343(11) 0.0400(11) -0.0008(9) 0.0249(10) 0.0016(9)
C24 0.0335(12) 0.0637(15) 0.0434(13) 0.0043(10) 0.0190(10) 0.0112(11)
C7 0.0502(14) 0.0567(15) 0.0475(13) -0.0043(11) 0.0252(11) -0.0143(11)
C3 0.0478(13) 0.0474(13) 0.0354(11) 0.0109(10) 0.0148(10) -0.0010(10)
C26 0.0479(13) 0.0478(14) 0.0564(14) -0.0003(10) 0.0368(12) 0.0079(10)
C25 0.0363(12) 0.0556(15) 0.0616(15) -0.0015(10) 0.0311(12) 0.0032(11)
C15 0.0454(13) 0.0452(13) 0.0362(11) 0.0059(10) 0.0187(10) 0.0059(9)
C14 0.0528(14) 0.0405(13) 0.0375(11) -0.0040(10) 0.0215(10) -0.0013(9)
C23 0.0466(14) 0.0753(18) 0.0417(13) 0.0133(12) 0.0197(11) 0.0231(12)
C16 0.0417(13) 0.0607(15) 0.0447(13) 0.0103(11) 0.0121(11) 0.0082(11)
C13 0.0660(17) 0.0355(13) 0.0641(16) -0.0105(11) 0.0338(14) -0.0038(11)
C4 0.0730(18) 0.0499(15) 0.0419(13) 0.0205(13) 0.0258(13) -0.0031(10)
C12 0.0735(18) 0.0376(13) 0.0659(16) 0.0018(11) 0.0415(14) 0.0155(11)
C11 0.0805(19) 0.0593(17) 0.0395(13) 0.0022(14) 0.0246(13) 0.0156(11)
C5 0.083(2) 0.0422(14) 0.0417(13) -0.0056(13) 0.0243(13) -0.0106(10)
C6 0.0618(17) 0.0668(18) 0.0562(16) -0.0205(13) 0.0249(13) -0.0211(13)

loop_
_atom_type_symbol
_atom_type_description
_atom_type_scat_dispersion_real
_atom_type_scat_dispersion_imag
_atom_type_scat_source
C C 0.0033 0.0016 'International Tables Vol C Tables 4.2.6.8 and 6.1.1.4'
H H 0.0000 0.0000 'International Tables Vol C Tables 4.2.6.8 and 6.1.1.4'
N N 0.0061 0.0033 'International Tables Vol C Tables 4.2.6.8 and 6.1.1.4'
O O 0.0106 0.0060 'International Tables Vol C Tables 4.2.6.8 and 6.1.1.4'
Zn Zn 0.2839 1.4301 'International Tables Vol C Tables 4.2.6.8 and 6.1.1.4'

loop_
_geom_angle_atom_site_label_1
_geom_angle_atom_site_label_2
_geom_angle_atom_site_label_3
_geom_angle_site_symmetry_1
_geom_angle_site_symmetry_3
_geom_angle
_geom_angle_publ_flag
O3 Zn1 O1 . . 103.76(7) ?
O3 Zn1 N2 . . 146.90(7) ?
O1 Zn1 N2 . . 108.03(7) ?
O3 Zn1 O5 . . 91.91(6) ?
O1 Zn1 O5 . . 93.06(6) ?
N2 Zn1 O5 . . 95.34(6) ?
O3 Zn1 N1 . . 91.63(6) ?
O1 Zn1 N1 . . 93.46(6) ?
N2 Zn1 N1 . . 77.64(6) ?
O5 Zn1 N1 . . 171.63(6) ?
Zn1 O5 H5B . . 131.9 ?
Zn1 O5 H5A . . 103.6 ?
H5B O5 H5A . . 100.3 ?
C1 O1 Zn1 . . 128.11(13) ?
C8 O3 Zn1 . . 115.44(13) ?
C15 N1 C19 . . 117.96(18) ?
C15 N1 Zn1 . . 129.69(14) ?
C19 N1 Zn1 . . 112.11(13) ?
C24 N2 C20 . . 118.04(17) ?
C24 N2 Zn1 . . 127.20(14) ?
C20 N2 Zn1 . . 114.44(12) ?
C7 C2 C3 . . 118.9(2) ?
C7 C2 C1 . . 120.76(18) ?
C3 C2 C1 . . 120.37(19) ?
C14 C9 C10 . . 118.68(19) ?
C14 C9 C8 . . 120.55(18) ?
C10 C9 C8 . . 120.76(18) ?
O2 C1 O1 . . 125.05(18) ?
O2 C1 C2 . . 118.57(17) ?
O1 C1 C2 . . 116.39(18) ?
O4 C8 O3 . . 124.40(19) ?
O4 C8 C9 . . 119.53(19) ?
O3 C8 C9 . . 116.07(17) ?
N1 C19 C18 . . 122.98(18) ?
N1 C19 C20 . . 117.09(17) ?
C18 C19 C20 . . 119.93(17) ?
C23 C22 C21 . . 119.64(19) ?
C23 C22 H22 . . 120.2 ?
C21 C22 H22 . . 120.2 ?
N2 C20 C21 . . 122.68(18) ?
N2 C20 C19 . . 117.99(16) ?
C21 C20 C19 . . 119.32(17) ?
C9 C10 C11 . . 120.1(2) ?
C9 C10 H10 . . 120.0 ?
C11 C10 H10 . . 120.0 ?
C16 C17 C18 . . 119.1(2) ?
C16 C17 H17 . . 120.4 ?
C18 C17 H17 . . 120.4 ?
C19 C18 C17 . . 117.46(19) ?
C19 C18 C25 . . 119.19(19) ?
C17 C18 C25 . . 123.3(2) ?
C20 C21 C22 . . 117.41(19) ?
C20 C21 C26 . . 119.46(19) ?
C22 C21 C26 . . 123.13(18) ?
N2 C24 C23 . . 123.0(2) ?
N2 C24 H24 . . 118.5 ?
C23 C24 H24 . . 118.5 ?
C2 C7 C6 . . 120.9(2) ?
C2 C7 H7 . . 119.6 ?
C6 C7 H7 . . 119.6 ?
C4 C3 C2 . . 119.9(2) ?
C4 C3 H3 . . 120.0 ?
C2 C3 H3 . . 120.0 ?
C25 C26 C21 . . 121.24(19) ?
C25 C26 H26 . . 119.4 ?
C21 C26 H26 . . 119.4 ?
C26 C25 C18 . . 120.9(2) ?
C26 C25 H25 . . 119.6 ?
C18 C25 H25 . . 119.6 ?
N1 C15 C16 . . 122.9(2) ?
N1 C15 H15 . . 118.6 ?
C16 C15 H15 . . 118.6 ?
C9 C14 C13 . . 121.0(2) ?
C9 C14 H14 . . 119.5 ?
C13 C14 H14 . . 119.5 ?
C22 C23 C24 . . 119.2(2) ?
C22 C23 H23 . . 120.4 ?
C24 C23 H23 . . 120.4 ?
C17 C16 C15 . . 119.6(2) ?
C17 C16 H16 . . 120.2 ?
C15 C16 H16 . . 120.2 ?
C12 C13 C14 . . 119.9(2) ?
C12 C13 H13 . . 120.0 ?
C14 C13 H13 . . 120.0 ?
C5 C4 C3 . . 120.6(2) ?
C5 C4 H4 . . 119.7 ?
C3 C4 H4 . . 119.7 ?
C11 C12 C13 . . 119.7(2) ?
C11 C12 H12 . . 120.1 ?
C13 C12 H12 . . 120.1 ?
C12 C11 C10 . . 120.5(2) ?
C12 C11 H11 . . 119.7 ?
C10 C11 H11 . . 119.7 ?
C4 C5 C6 . . 119.7(2) ?
C4 C5 H5 . . 120.2 ?
C6 C5 H5 . . 120.2 ?
C5 C6 C7 . . 120.0(2) ?
C5 C6 H6 . . 120.0 ?
C7 C6 H6 . . 120.0 ?

loop_
_geom_bond_atom_site_label_1
_geom_bond_atom_site_label_2
_geom_bond_site_symmetry_2
_geom_bond_distance
_geom_bond_publ_flag
Zn1 O3 . 1.9681(16) ?
Zn1 O1 . 2.0003(15) ?
Zn1 N2 . 2.1030(17) ?
Zn1 O5 . 2.1285(17) ?
Zn1 N1 . 2.184(2) ?
O2 C1 . 1.246(2) ?
O5 H5B . 0.8887 ?
O5 H5A . 0.8928 ?
O1 C1 . 1.274(2) ?
O3 C8 . 1.265(3) ?
N1 C15 . 1.325(3) ?
N1 C19 . 1.359(2) ?
O4 C8 . 1.239(2) ?
N2 C24 . 1.322(3) ?
N2 C20 . 1.357(2) ?
C2 C7 . 1.373(3) ?
C2 C3 . 1.391(3) ?
C2 C1 . 1.502(3) ?
C9 C14 . 1.378(3) ?
C9 C10 . 1.382(3) ?
C9 C8 . 1.505(3) ?
C19 C18 . 1.401(3) ?
C19 C20 . 1.433(3) ?
C22 C23 . 1.358(3) ?
C22 C21 . 1.404(3) ?
C22 H22 . 0.9300 ?
C20 C21 . 1.400(3) ?
C10 C11 . 1.383(3) ?
C10 H10 . 0.9300 ?
C17 C16 . 1.372(3) ?
C17 C18 . 1.405(3) ?
C17 H17 . 0.9300 ?
C18 C25 . 1.428(3) ?
C21 C26 . 1.425(3) ?
C24 C23 . 1.396(3) ?
C24 H24 . 0.9300 ?
C7 C6 . 1.383(3) ?
C7 H7 . 0.9300 ?
C3 C4 . 1.390(3) ?
C3 H3 . 0.9300 ?
C26 C25 . 1.346(3) ?
C26 H26 . 0.9300 ?
C25 H25 . 0.9300 ?
C15 C16 . 1.393(3) ?
C15 H15 . 0.9300 ?
C14 C13 . 1.378(3) ?
C14 H14 . 0.9300 ?
C23 H23 . 0.9300 ?
C16 H16 . 0.9300 ?
C13 C12 . 1.370(3) ?
C13 H13 . 0.9300 ?
C4 C5 . 1.363(4) ?
C4 H4 . 0.9300 ?
C12 C11 . 1.370(4) ?
C12 H12 . 0.9300 ?
C11 H11 . 0.9300 ?
C5 C6 . 1.381(3) ?
C5 H5 . 0.9300 ?
C6 H6 . 0.9300 ?

loop_
_geom_hbond_atom_site_label_D
_geom_hbond_atom_site_label_H
_geom_hbond_atom_site_label_A
_geom_hbond_site_symmetry_A
_geom_hbond_distance_DH
_geom_hbond_distance_HA
_geom_hbond_distance_DA
_geom_hbond_angle_DHA
O5 H5A O2 . 0.89 1.78 2.616(2) 154.1
O5 H5B O4 3_767 0.89 1.91 2.797(2) 173.5
